data_2232490
loop_
_publ_author_name
'Zhao, Dan'

_publ_section_title
;
 Heptasodium tetraaluminium tetrakis(diphosphate) orthophosphate,
 Na~7~Al~4~(P~2~O~7~)~4~(PO~4~)
;
_journal_coeditor_code WM2530
_journal_issue 11
_journal_name_full 'Acta Crystallographica Section E'
_journal_page_first i64
_journal_paper_doi 10.1107/S1600536811041729
_journal_volume 67
_journal_year 2011
_chemical_formula_iupac 'Na7 Al4 (P2 O7)4 (P O4)'
_chemical_formula_moiety 'Al4 O32 P9, 7(Na)'
_chemical_formula_sum 'Al4 Na7 O32 P9'
_chemical_formula_weight 1059.58
_chemical_name_systematic
;
Heptasodium tetraaluminium tetrakis(diphosphate) orthophosphate
;
_space_group_IT_number 114
_symmetry_cell_setting tetragonal
_symmetry_space_group_name_Hall 'P -4 2n'
_symmetry_space_group_name_H-M 'P -4 21 c'
_atom_sites_solution_primary direct
_atom_sites_solution_secondary difmap
_audit_creation_method SHELXL-97
_cell_angle_alpha 90.00
_cell_angle_beta 90.00
_cell_angle_gamma 90.00
_cell_formula_units_Z 2
_cell_length_a 14.054(3)
_cell_length_b 14.054(3)
_cell_length_c 6.1718(16)
_cell_measurement_reflns_used 3720
_cell_measurement_temperature 296(2)
_cell_measurement_theta_max 27.4758
_cell_measurement_theta_min 2.8986
_cell_volume 1219.0(5)
_computing_cell_refinement '<i>CrystalClear</i> (Rigaku, 2004)'
_computing_data_collection '<i>CrystalClear</i> (Rigaku, 2004)'
_computing_data_reduction '<i>CrystalClear</i> (Rigaku, 2004)'
_computing_molecular_graphics '<i>DIAMOND</i> (Brandenburg, 2004)'
_computing_publication_material '<i>SHELXTL</i> (Sheldrick, 2008)'
_computing_structure_refinement '<i>SHELXL97</i> (Sheldrick, 2008)'
_computing_structure_solution 'SHELXS97 (Sheldrick, 2008)'
_diffrn_ambient_temperature 296(2)
_diffrn_detector_area_resol_mean 14.6306
_diffrn_measured_fraction_theta_full 0.990
_diffrn_measured_fraction_theta_max 0.990
_diffrn_measurement_device_type 'Rigaku Saturn70 CCD'
_diffrn_measurement_method \w
_diffrn_radiation_monochromator 'Graphite Monochromator'
_diffrn_radiation_source 'fine-focus sealed tube'
_diffrn_radiation_type MoK\a
_diffrn_radiation_wavelength 0.71073
_diffrn_reflns_av_R_equivalents 0.0235
_diffrn_reflns_av_sigmaI/netI 0.0188
_diffrn_reflns_limit_h_max 17
_diffrn_reflns_limit_h_min -18
_diffrn_reflns_limit_k_max 16
_diffrn_reflns_limit_k_min -18
_diffrn_reflns_limit_l_max 7
_diffrn_reflns_limit_l_min -7
_diffrn_reflns_number 5562
_diffrn_reflns_theta_full 27.48
_diffrn_reflns_theta_max 27.48
_diffrn_reflns_theta_min 3.24
_diffrn_standards_number 0
_exptl_absorpt_coefficient_mu 1.059
_exptl_absorpt_correction_T_max 0.9489
_exptl_absorpt_correction_T_min 0.8572
_exptl_absorpt_correction_type multi-scan
_exptl_absorpt_process_details '(<i>ABSCOR</i>; Higashi, 1995)'
_exptl_crystal_colour colourless
_exptl_crystal_density_diffrn 2.887
_exptl_crystal_density_method 'not measured'
_exptl_crystal_description prism
_exptl_crystal_F_000 1040
_exptl_crystal_size_max 0.15
_exptl_crystal_size_mid 0.05
_exptl_crystal_size_min 0.05
_refine_diff_density_max 0.222
_refine_diff_density_min -0.286
_refine_ls_abs_structure_details 'Flack (1983), 540 Friedel pairs'
_refine_ls_abs_structure_Flack -0.04(9)
_refine_ls_extinction_method none
_refine_ls_goodness_of_fit_ref 1.084
_refine_ls_matrix_type full
_refine_ls_number_parameters 118
_refine_ls_number_reflns 1347
_refine_ls_number_restraints 0
_refine_ls_restrained_S_all 1.084
_refine_ls_R_factor_all 0.0181
_refine_ls_R_factor_gt 0.0170
_refine_ls_shift/su_max 0.001
_refine_ls_shift/su_mean 0.000
_refine_ls_structure_factor_coef Fsqd
_refine_ls_weighting_details 'calc w=1/[\s^2^(Fo^2^)+(0.0297P)^2^+0.2780P] where P=(Fo^2^+2Fc^2^)/3'
_refine_ls_weighting_scheme calc
_refine_ls_wR_factor_gt 0.0467
_refine_ls_wR_factor_ref 0.0471
_reflns_number_gt 1287
_reflns_number_total 1347
_reflns_threshold_expression I>2\s(I)
_cod_data_source_file wm2530.cif
_cod_data_source_block I
_cod_original_cell_volume 1219.1(4)
_cod_database_code 2232490
_cod_database_fobs_code 2232490

loop_
_symmetry_equiv_pos_as_xyz
'x, y, z'
'y, -x, -z'
'-x, -y, z'
'-y, x, -z'
'x+1/2, -y+1/2, -z+1/2'
'-x+1/2, y+1/2, -z+1/2'
'-y+1/2, -x+1/2, z+1/2'
'y+1/2, x+1/2, z+1/2'

loop_
_atom_site_type_symbol
_atom_site_label
_atom_site_fract_x
_atom_site_fract_y
_atom_site_fract_z
_atom_site_U_iso_or_equiv
_atom_site_adp_type
_atom_site_calc_flag
_atom_site_refinement_flags
_atom_site_occupancy
_atom_site_symmetry_multiplicity
Na Na1 0.42251(6) 0.75865(7) 0.09314(15) 0.0200(2) Uani d . 1 1
Na Na2 0.5000 1.0000 0.3156(2) 0.0268(3) Uani d S 1 2
Na Na3 0.5000 0.5000 1.0000 0.0411(6) Uani d S 1 4
Al Al1 0.32097(4) 0.62225(4) 0.63747(9) 0.00558(13) Uani d . 1 1
P P1 0.62752(3) 0.74207(3) 0.84990(8) 0.00573(11) Uani d . 1 1
P P2 0.46166(3) 0.79988(3) 0.60041(8) 0.00656(11) Uani d . 1 1
P P3 0.5000 0.5000 0.5000 0.00535(19) Uani d S 1 4
O O1 0.42717(10) 0.89936(10) 0.5600(2) 0.0117(3) Uani d . 1 1
O O2 0.54197(10) 0.81323(10) 0.7882(2) 0.0109(3) Uani d . 1 1
O O3 0.38751(10) 0.73621(10) 0.7038(2) 0.0128(3) Uani d . 1 1
O O4 0.51085(9) 0.75581(10) 0.4067(2) 0.0104(3) Uani d . 1 1
O O5 0.71136(9) 0.80522(10) 0.8791(2) 0.0129(3) Uani d . 1 1
O O6 0.59683(10) 0.69263(10) 1.0575(2) 0.0113(3) Uani d . 1 1
O O7 0.63718(10) 0.66852(9) 0.6721(2) 0.0087(3) Uani d . 1 1
O O8 0.43148(9) 0.55247(10) 0.6522(2) 0.0100(3) Uani d . 1 1

loop_
_atom_site_aniso_label
_atom_site_aniso_U_11
_atom_site_aniso_U_22
_atom_site_aniso_U_33
_atom_site_aniso_U_12
_atom_site_aniso_U_13
_atom_site_aniso_U_23
Na1 0.0224(4) 0.0242(5) 0.0133(4) -0.0060(3) -0.0034(4) 0.0031(4)
Na2 0.0280(7) 0.0405(9) 0.0118(6) -0.0216(6) 0.000 0.000
Na3 0.0561(9) 0.0561(9) 0.0111(9) 0.000 0.000 0.000
Al1 0.0049(2) 0.0063(3) 0.0055(3) 0.0010(2) 0.0002(2) 0.0000(2)
P1 0.0056(2) 0.0069(2) 0.0047(2) -0.00024(16) 0.00004(17) 0.00036(18)
P2 0.0064(2) 0.0068(2) 0.0064(2) 0.00048(16) -0.00085(19) -0.00024(18)
P3 0.0053(3) 0.0053(3) 0.0054(4) 0.000 0.000 0.000
O1 0.0133(7) 0.0101(6) 0.0117(8) 0.0030(6) -0.0018(6) 0.0007(6)
O2 0.0106(7) 0.0123(7) 0.0097(7) 0.0043(5) -0.0043(6) -0.0034(6)
O3 0.0139(7) 0.0127(7) 0.0118(7) -0.0066(6) 0.0023(6) -0.0033(6)
O4 0.0086(6) 0.0138(7) 0.0088(6) 0.0027(5) 0.0000(5) -0.0019(6)
O5 0.0101(7) 0.0166(7) 0.0121(8) -0.0056(5) -0.0004(6) -0.0012(6)
O6 0.0149(7) 0.0134(7) 0.0055(7) -0.0024(5) 0.0008(6) 0.0021(5)
O7 0.0119(7) 0.0076(7) 0.0065(7) 0.0015(5) -0.0005(5) 0.0007(5)
O8 0.0081(6) 0.0135(7) 0.0084(6) 0.0039(5) 0.0000(6) -0.0014(5)

loop_
_atom_type_symbol
_atom_type_description
_atom_type_scat_dispersion_real
_atom_type_scat_dispersion_imag
_atom_type_scat_source
O O 0.0106 0.0060 'International Tables Vol C Tables 4.2.6.8 and 6.1.1.4'
Na Na 0.0362 0.0249 'International Tables Vol C Tables 4.2.6.8 and 6.1.1.4'
Al Al 0.0645 0.0514 'International Tables Vol C Tables 4.2.6.8 and 6.1.1.4'
P P 0.1023 0.0942 'International Tables Vol C Tables 4.2.6.8 and 6.1.1.4'

loop_
_geom_angle_atom_site_label_1
_geom_angle_atom_site_label_2
_geom_angle_atom_site_label_3
_geom_angle_site_symmetry_1
_geom_angle_site_symmetry_3
_geom_angle
O4 Na1 O1 . 8_454 99.33(6)
O4 Na1 O3 . 1_554 157.36(7)
O1 Na1 O3 8_454 1_554 90.92(6)
O4 Na1 O7 . 4_656 77.49(5)
O1 Na1 O7 8_454 4_656 129.35(6)
O3 Na1 O7 1_554 4_656 111.27(6)
O4 Na1 O6 . 1_554 63.97(5)
O1 Na1 O6 8_454 1_554 117.88(6)
O3 Na1 O6 1_554 1_554 93.38(6)
O7 Na1 O6 4_656 1_554 106.00(5)
O4 Na1 O2 . 1_554 105.20(6)
O1 Na1 O2 8_454 1_554 74.83(5)
O3 Na1 O2 1_554 1_554 58.00(5)
O7 Na1 O2 4_656 1_554 155.46(6)
O6 Na1 O2 1_554 1_554 56.60(5)
O4 Na1 O6 . 4_656 123.33(6)
O1 Na1 O6 8_454 4_656 131.42(6)
O3 Na1 O6 1_554 4_656 59.00(5)
O7 Na1 O6 4_656 4_656 52.62(5)
O6 Na1 O6 1_554 4_656 102.31(6)
O2 Na1 O6 1_554 4_656 110.46(5)
O1 Na2 O1 3_675 . 98.36(9)
O1 Na2 O1 3_675 8_454 166.32(7)
O1 Na2 O1 . 8_454 84.54(5)
O1 Na2 O1 3_675 7_664 84.54(5)
O1 Na2 O1 . 7_664 166.32(7)
O1 Na2 O1 8_454 7_664 95.80(8)
O1 Na2 O2 3_675 8_454 109.82(5)
O1 Na2 O2 . 8_454 75.12(5)
O1 Na2 O2 8_454 8_454 57.84(5)
O1 Na2 O2 7_664 8_454 116.61(6)
O1 Na2 O2 3_675 7_664 75.12(5)
O1 Na2 O2 . 7_664 109.82(5)
O1 Na2 O2 8_454 7_664 116.61(6)
O1 Na2 O2 7_664 7_664 57.84(5)
O2 Na2 O2 8_454 7_664 172.79(8)
O8 Na3 O8 2_567 . 139.29(4)
O8 Na3 O8 2_567 3_665 139.29(4)
O8 Na3 O8 . 3_665 58.94(7)
O8 Na3 O8 2_567 4_657 58.94(7)
O8 Na3 O8 . 4_657 139.29(4)
O8 Na3 O8 3_665 4_657 139.29(4)
O8 Al1 O5 . 5_466 178.73(7)
O8 Al1 O3 . . 91.33(7)
O5 Al1 O3 5_466 . 87.55(7)
O8 Al1 O4 . 4_656 92.68(6)
O5 Al1 O4 5_466 4_656 88.48(6)
O3 Al1 O4 . 4_656 173.98(7)
O8 Al1 O6 . 4_657 86.36(7)
O5 Al1 O6 5_466 4_657 94.23(6)
O3 Al1 O6 . 4_657 89.69(7)
O4 Al1 O6 4_656 4_657 86.10(7)
O8 Al1 O7 . 4_656 92.43(7)
O5 Al1 O7 5_466 4_656 87.07(6)
O3 Al1 O7 . 4_656 94.82(7)
O4 Al1 O7 4_656 4_656 89.49(6)
O6 Al1 O7 4_657 4_656 175.36(7)
O5 P1 O7 . . 115.13(8)
O5 P1 O6 . . 113.31(8)
O7 P1 O6 . . 108.92(9)
O5 P1 O2 . . 104.47(8)
O7 P1 O2 . . 108.65(8)
O6 P1 O2 . . 105.76(8)
O1 P2 O4 . . 113.43(9)
O1 P2 O3 . . 113.46(8)
O4 P2 O3 . . 113.91(8)
O1 P2 O2 . . 103.58(8)
O4 P2 O2 . . 107.01(8)
O3 P2 O2 . . 104.19(8)
O8 P3 O8 4_656 2_566 104.48(11)
O8 P3 O8 4_656 . 112.02(6)
O8 P3 O8 2_566 . 112.02(6)
O8 P3 O8 4_656 3_665 112.02(6)
O8 P3 O8 2_566 3_665 112.02(6)
O8 P3 O8 . 3_665 104.48(11)
P1 O2 P2 . . 127.92(9)
P1 O2 Na1 . 1_556 97.23(7)
P2 O2 Na1 . 1_556 91.90(7)
P1 O2 Na2 . 7_665 138.90(8)
P2 O2 Na2 . 7_665 90.30(6)
Na1 O2 Na2 1_556 7_665 95.69(5)
P2 O3 Al1 . . 138.27(10)
P2 O3 Na1 . 1_556 101.37(7)
Al1 O3 Na1 . 1_556 114.51(7)
P2 O4 Al1 . 2_566 135.59(9)
P2 O4 Na1 . . 114.27(8)
Al1 O4 Na1 2_566 . 109.28(7)
P1 O5 Al1 . 5_566 169.27(10)
P1 O6 Al1 . 2_567 144.77(10)
P1 O6 Na1 . 1_556 100.00(7)
Al1 O6 Na1 2_567 1_556 97.24(6)
P1 O6 Na1 . 2_566 76.46(6)
Al1 O6 Na1 2_567 2_566 96.37(6)
Na1 O6 Na1 1_556 2_566 160.22(7)
P1 O7 Al1 . 2_566 131.02(9)
P1 O7 Na1 . 2_566 89.48(7)
Al1 O7 Na1 2_566 2_566 131.83(7)
P3 O8 Al1 . . 139.13(10)
P3 O8 Na3 . . 98.29(7)
Al1 O8 Na3 . . 122.17(7)

loop_
_geom_bond_atom_site_label_1
_geom_bond_atom_site_label_2
_geom_bond_site_symmetry_2
_geom_bond_distance
Na1 O4 . 2.2998(17)
Na1 O1 8_454 2.3993(17)
Na1 O3 1_554 2.4730(18)
Na1 O7 4_656 2.5789(17)
Na1 O6 1_554 2.6291(18)
Na1 O2 1_554 2.6363(18)
Na1 O6 4_656 2.9419(18)
Na2 O1 3_675 2.3072(16)
Na2 O1 . 2.3072(17)
Na2 O1 8_454 2.3532(17)
Na2 O1 7_664 2.3532(17)
Na2 O2 8_454 2.6957(15)
Na2 O2 7_664 2.6957(15)
Na3 O8 2_567 2.4655(16)
Na3 O8 . 2.4655(16)
Na3 O8 3_665 2.4655(16)
Na3 O8 4_657 2.4655(16)
Al1 O8 . 1.8391(15)
Al1 O5 5_466 1.8500(15)
Al1 O3 . 1.8993(16)
Al1 O4 4_656 1.9210(15)
Al1 O6 4_657 1.9258(16)
Al1 O7 4_656 1.9278(16)
P1 O5 . 1.4862(14)
P1 O7 . 1.5136(14)
P1 O6 . 1.5199(14)
P1 O2 . 1.6097(14)
P2 O1 . 1.5006(14)
P2 O4 . 1.5134(14)
P2 O3 . 1.5145(15)
P2 O2 . 1.6284(15)
P3 O8 4_656 1.5341(14)
P3 O8 2_566 1.5341(14)
P3 O8 . 1.5341(14)
P3 O8 3_665 1.5341(14)
O1 Na2 7_665 2.3532(17)
O1 Na1 8_455 2.3993(17)
O2 Na1 1_556 2.6363(18)
O2 Na2 7_665 2.6957(15)
O3 Na1 1_556 2.4730(18)
O4 Al1 2_566 1.9210(15)
O5 Al1 5_566 1.8500(15)
O6 Al1 2_567 1.9258(16)
O6 Na1 1_556 2.6291(18)
O6 Na1 2_566 2.9419(18)
O7 Al1 2_566 1.9278(16)
O7 Na1 2_566 2.5789(17)
